data_1503519
loop_
_publ_author_name
'Davies, Stephen G.'
'Lee, James A.'
'Roberts, Paul M.'
'Thomson, James E.'
'Yin, Jingda'

_publ_section_title
;
 Parallel kinetic resolution of acyclic \g-amino-\a,\b-unsaturated esters:
 application to the asymmetric synthesis of 4-aminopyrrolidin-2-ones.
;
_journal_issue 1
_journal_name_full 'Organic letters'
_journal_page_first 218
_journal_page_last 221
_journal_paper_doi 10.1021/ol203011u
_journal_volume 14
_journal_year 2012
_chemical_absolute_configuration unk
_chemical_formula_moiety 'C40 H50 N2 O4'
_chemical_formula_sum 'C40 H50 N2 O4'
_chemical_formula_weight 622.85
_space_group_IT_number 4
_symmetry_cell_setting monoclinic
_symmetry_space_group_name_Hall 'P 2yb'
_symmetry_space_group_name_H-M 'P 1 21 1'
_atom_sites_solution_hydrogens geom
_atom_sites_solution_primary direct
_cell_angle_alpha 90
_cell_angle_beta 98.0805(7)
_cell_angle_gamma 90
_cell_formula_units_Z 2
_cell_length_a 10.26594(7)
_cell_length_b 9.75883(8)
_cell_length_c 17.96995(14)
_cell_measurement_reflns_used 0
_cell_measurement_temperature 150
_cell_measurement_theta_max 0
_cell_measurement_theta_min 0
_cell_volume 1782.42(2)
_computing_cell_refinement 'USER DEFINED CELL REFINEMENT'
_computing_data_collection 'USER DEFINED DATA COLLECTION'
_computing_data_reduction 'USER DEFINED DATA REDUCTION'
_computing_molecular_graphics 'CAMERON (Watkin et al., 1996)'
_computing_publication_material 'CRYSTALS (Betteridge et al., 2003)'
_computing_structure_refinement 'CRYSTALS (Betteridge et al., 2003)'
_computing_structure_solution 'SIR92 (Altomare et al., 1994)'
_diffrn_ambient_temperature 150
_diffrn_measured_fraction_theta_full 0.998
_diffrn_measured_fraction_theta_max 0.998
_diffrn_measurement_device Serial
_diffrn_measurement_device_type Unknown
_diffrn_measurement_method \w/2\q
_diffrn_radiation_monochromator graphite
_diffrn_radiation_type 'Cu K\a'
_diffrn_radiation_wavelength 1.54184
_diffrn_reflns_av_R_equivalents 0.045
_diffrn_reflns_limit_h_max 12
_diffrn_reflns_limit_h_min -12
_diffrn_reflns_limit_k_max 12
_diffrn_reflns_limit_k_min -11
_diffrn_reflns_limit_l_max 22
_diffrn_reflns_limit_l_min -22
_diffrn_reflns_number 60667
_diffrn_reflns_theta_full 76.366
_diffrn_reflns_theta_max 76.366
_diffrn_reflns_theta_min 4.350
_diffrn_standards_number 0
_exptl_absorpt_coefficient_mu 0.582
_exptl_absorpt_correction_T_max 0.9600
_exptl_absorpt_correction_T_min 0.9489
_exptl_absorpt_correction_type none
_exptl_crystal_colour colourless
_exptl_crystal_density_diffrn 1.160
_exptl_crystal_density_method 'not measured'
_exptl_crystal_description block
_exptl_crystal_F_000 672
_exptl_crystal_size_max 0.330
_exptl_crystal_size_mid 0.090
_exptl_crystal_size_min 0.070
_refine_diff_density_max 0.48
_refine_diff_density_min -0.36
_refine_ls_extinction_method None
_refine_ls_goodness_of_fit_ref 1.0828
_refine_ls_hydrogen_treatment none
_refine_ls_matrix_type full
_refine_ls_number_parameters 415
_refine_ls_number_reflns 3966
_refine_ls_number_restraints 1
_refine_ls_R_factor_all 0.0463
_refine_ls_R_factor_gt 0.0456
_refine_ls_shift/su_max 0.0003156
_refine_ls_shift/su_mean 0.0000333
_refine_ls_structure_factor_coef Fsqd
_refine_ls_weighting_details
;
 Method, part 1, Chebychev polynomial, (Watkin, 1994, Prince, 1982) 
 [weight] = 1.0/[A~0~*T~0~(x)+A~1~*T~1~(x) ... +A~n-1~]*T~n-1~(x)] 
 where A~i~ are the Chebychev coefficients listed below and x= Fcalc/Fmax 
 Method = Robust Weighting (Prince, 1982) 
 W = [weight] * [1-(deltaF/6*sigmaF)^2^]^2^ 
 A~i~ are: 
 0.351E+04 0.602E+04 0.384E+04 0.169E+04 423. 
;
_refine_ls_weighting_scheme calc
_refine_ls_wR_factor_all 0.1336
_refine_ls_wR_factor_gt 0.1326
_refine_ls_wR_factor_ref 0.1336
_reflns_limit_h_max 12
_reflns_limit_h_min -12
_reflns_limit_k_max 12
_reflns_limit_k_min 0
_reflns_limit_l_max 22
_reflns_limit_l_min 0
_reflns_number_gt 3881
_reflns_number_total 3967
_reflns_threshold_expression I>2.0\s(I)
_oxford_diffrn_Wilson_B_factor 3.22
_oxford_diffrn_Wilson_scale 0.02
_oxford_refine_ls_r_factor_ref 0.0463
_oxford_refine_ls_scale 7.9(3)
_oxford_reflns_number_all 3967
_oxford_reflns_threshold_expression_ref I>-3.0\s(I)
_cod_data_source_file ol203011u_si_002.cif
_cod_data_source_block 49
_cod_depositor_comments
;
The following automatic conversions were performed:

'_symmetry_cell_setting' value 'Monoclinic' changed to 'monoclinic'
according to /home/saulius/struct/CIF-dictionaries/cif_core.dic
dictionary named 'cif_core.dic' version 2.4.1 from 2010-06-29.

Automatic conversion script
Id: cif_fix_values 1715 2011-07-08 13:25:40Z adriana 
;
_cod_database_code 1503519

loop_
_symmetry_equiv_pos_as_xyz
x,y,z
-x,y+1/2,-z

loop_
_atom_site_label
_atom_site_type_symbol
_atom_site_fract_x
_atom_site_fract_y
_atom_site_fract_z
_atom_site_U_iso_or_equiv
_atom_site_occupancy
_atom_site_adp_type
_atom_site_refinement_flags_posn
O1 O 0.17670(13) 0.43531(16) 0.53757(7) 0.0314 1.0000 Uani .
C2 C 0.23984(18) 0.4326(2) 0.46805(10) 0.0305 1.0000 Uani .
C3 C 0.3489(2) 0.5386(2) 0.48591(14) 0.0407 1.0000 Uani .
C4 C 0.2985(2) 0.2924(2) 0.45706(13) 0.0418 1.0000 Uani .
C5 C 0.1401(2) 0.4776(3) 0.40187(12) 0.0450 1.0000 Uani .
C6 C 0.07423(17) 0.3533(2) 0.54490(10) 0.0311 1.0000 Uani .
O7 O 0.02929(15) 0.26814(19) 0.49967(8) 0.0414 1.0000 Uani .
C8 C 0.01726(18) 0.3851(2) 0.61604(10) 0.0315 1.0000 Uani .
C9 C 0.11599(16) 0.41025(19) 0.68952(9) 0.0265 1.0000 Uani .
N10 N 0.06690(16) 0.50443(17) 0.74229(8) 0.0286 1.0000 Uani .
C11 C 0.05441(19) 0.6452(2) 0.71416(12) 0.0332 1.0000 Uani .
C12 C 0.18769(19) 0.7120(2) 0.71388(11) 0.0308 1.0000 Uani .
C13 C 0.21906(19) 0.7758(2) 0.64918(11) 0.0310 1.0000 Uani .
C14 C 0.34002(19) 0.8414(2) 0.64958(11) 0.0322 1.0000 Uani .
O15 O 0.37891(15) 0.9084(2) 0.58999(9) 0.0435 1.0000 Uani .
C16 C 0.2826(2) 0.9286(2) 0.52595(12) 0.0399 1.0000 Uani .
C17 C 0.4312(2) 0.8418(2) 0.71584(12) 0.0353 1.0000 Uani .
O18 O 0.54778(15) 0.9092(2) 0.71110(10) 0.0460 1.0000 Uani .
C19 C 0.6382(3) 0.9176(4) 0.77827(17) 0.0607 1.0000 Uani .
C20 C 0.4008(2) 0.7779(3) 0.77993(12) 0.0398 1.0000 Uani .
C21 C 0.2781(2) 0.7133(2) 0.77857(12) 0.0374 1.0000 Uani .
C22 C -0.03643(19) 0.4528(2) 0.78450(10) 0.0308 1.0000 Uani .
C23 C -0.17173(18) 0.4296(2) 0.73994(10) 0.0304 1.0000 Uani .
C24 C -0.2198(2) 0.2963(2) 0.72888(12) 0.0359 1.0000 Uani .
C25 C -0.3434(2) 0.2698(3) 0.68820(13) 0.0420 1.0000 Uani .
C26 C -0.4217(2) 0.3785(3) 0.65842(12) 0.0458 1.0000 Uani .
C27 C -0.3768(2) 0.5116(3) 0.66988(14) 0.0465 1.0000 Uani .
C28 C -0.2534(2) 0.5369(2) 0.71019(13) 0.0380 1.0000 Uani .
C29 C -0.0452(2) 0.5410(3) 0.85381(12) 0.0420 1.0000 Uani .
C30 C 0.15992(18) 0.2713(2) 0.72522(10) 0.0303 1.0000 Uani .
N31 N 0.24041(15) 0.2878(2) 0.79993(9) 0.0323 1.0000 Uani .
C32 C 0.3697(2) 0.3480(3) 0.79502(12) 0.0390 1.0000 Uani .
C33 C 0.4421(2) 0.3836(3) 0.87059(13) 0.0448 1.0000 Uani .
C34 C 0.3794(3) 0.4516(3) 0.92411(16) 0.0536 1.0000 Uani .
C35 C 0.4499(3) 0.4779(4) 0.9958(2) 0.0672 1.0000 Uani .
C36 C 0.5822(4) 0.4389(5) 1.0148(2) 0.0753 1.0000 Uani .
C37 C 0.6429(3) 0.3757(5) 0.9599(2) 0.0762 1.0000 Uani .
C38 C 0.5750(3) 0.3487(4) 0.88840(18) 0.0618 1.0000 Uani .
C39 C 0.2550(2) 0.1570(3) 0.84159(13) 0.0412 1.0000 Uani .
C40 C 0.1305(2) 0.1157(2) 0.87156(11) 0.0354 1.0000 Uani .
C41 C 0.0805(2) 0.1977(3) 0.92408(12) 0.0433 1.0000 Uani .
C42 C -0.0305(3) 0.1586(4) 0.95466(15) 0.0552 1.0000 Uani .
C43 C -0.0916(3) 0.0356(4) 0.9331(2) 0.0647 1.0000 Uani .
C44 C -0.0426(3) -0.0464(3) 0.8827(2) 0.0667 1.0000 Uani .
C45 C 0.0681(3) -0.0072(3) 0.85071(17) 0.0512 1.0000 Uani .
C46 C 0.2264(2) 0.1841(2) 0.67031(13) 0.0415 1.0000 Uani .
H31 H 0.3961 0.5424 0.4434 0.0520 1.0000 Uiso R
H33 H 0.3088 0.6259 0.4942 0.0523 1.0000 Uiso R
H32 H 0.4012 0.5105 0.5325 0.0521 1.0000 Uiso R
H41 H 0.3424 0.2918 0.4124 0.0599 1.0000 Uiso R
H43 H 0.2348 0.2230 0.4518 0.0605 1.0000 Uiso R
H42 H 0.3600 0.2722 0.5023 0.0603 1.0000 Uiso R
H51 H 0.1893 0.5016 0.3595 0.0633 1.0000 Uiso R
H53 H 0.0777 0.4045 0.3846 0.0632 1.0000 Uiso R
H52 H 0.0876 0.5559 0.4140 0.0639 1.0000 Uiso R
H81 H -0.0342 0.3085 0.6277 0.0352 1.0000 Uiso R
H82 H -0.0336 0.4681 0.6082 0.0348 1.0000 Uiso R
H91 H 0.1915 0.4555 0.6746 0.0286 1.0000 Uiso R
H111 H 0.0063 0.6444 0.6643 0.0382 1.0000 Uiso R
H112 H 0.0102 0.7002 0.7450 0.0380 1.0000 Uiso R
H131 H 0.1574 0.7734 0.6037 0.0343 1.0000 Uiso R
H161 H 0.3220 0.9826 0.4916 0.0569 1.0000 Uiso R
H163 H 0.2584 0.8401 0.5072 0.0572 1.0000 Uiso R
H162 H 0.2114 0.9750 0.5445 0.0573 1.0000 Uiso R
H191 H 0.7192 0.9635 0.7708 0.0898 1.0000 Uiso R
H193 H 0.6623 0.8287 0.7991 0.0898 1.0000 Uiso R
H192 H 0.5992 0.9671 0.8154 0.0898 1.0000 Uiso R
H201 H 0.4606 0.7791 0.8228 0.0421 1.0000 Uiso R
H211 H 0.2553 0.6699 0.8213 0.0399 1.0000 Uiso R
H221 H -0.0031 0.3628 0.8031 0.0313 1.0000 Uiso R
H241 H -0.1693 0.2238 0.7487 0.0427 1.0000 Uiso R
H251 H -0.3713 0.1788 0.6807 0.0448 1.0000 Uiso R
H261 H -0.5067 0.3622 0.6284 0.0504 1.0000 Uiso R
H271 H -0.4282 0.5857 0.6500 0.0515 1.0000 Uiso R
H281 H -0.2258 0.6274 0.7169 0.0426 1.0000 Uiso R
H292 H -0.0961 0.4929 0.8872 0.0582 1.0000 Uiso R
H291 H -0.0929 0.6263 0.8433 0.0581 1.0000 Uiso R
H293 H 0.0424 0.5621 0.8809 0.0580 1.0000 Uiso R
H301 H 0.0797 0.2206 0.7327 0.0328 1.0000 Uiso R
H321 H 0.4227 0.2810 0.7722 0.0435 1.0000 Uiso R
H322 H 0.3590 0.4309 0.7639 0.0431 1.0000 Uiso R
H341 H 0.2924 0.4825 0.9129 0.0632 1.0000 Uiso R
H351 H 0.4105 0.5186 1.0324 0.0848 1.0000 Uiso R
H361 H 0.6265 0.4573 1.0620 0.0970 1.0000 Uiso R
H371 H 0.7345 0.3502 0.9711 0.0854 1.0000 Uiso R
H381 H 0.6180 0.3062 0.8507 0.0709 1.0000 Uiso R
H391 H 0.2809 0.0878 0.8059 0.0455 1.0000 Uiso R
H392 H 0.3265 0.1684 0.8836 0.0458 1.0000 Uiso R
H411 H 0.1244 0.2810 0.9374 0.0450 1.0000 Uiso R
H421 H -0.0670 0.2147 0.9892 0.0586 1.0000 Uiso R
H431 H -0.1664 0.0074 0.9526 0.0736 1.0000 Uiso R
H441 H -0.0876 -0.1283 0.8688 0.0849 1.0000 Uiso R
H451 H 0.1014 -0.0625 0.8155 0.0624 1.0000 Uiso R
H462 H 0.2521 0.1004 0.6972 0.0561 1.0000 Uiso R
H461 H 0.1641 0.1648 0.6264 0.0569 1.0000 Uiso R
H463 H 0.3061 0.2284 0.6570 0.0564 1.0000 Uiso R

loop_
_atom_site_aniso_label
_atom_site_aniso_U_11
_atom_site_aniso_U_22
_atom_site_aniso_U_33
_atom_site_aniso_U_23
_atom_site_aniso_U_13
_atom_site_aniso_U_12
O1 0.0328(6) 0.0356(6) 0.0272(6) -0.0044(5) 0.0097(5) -0.0046(6)
C2 0.0362(9) 0.0294(8) 0.0279(8) 0.0021(7) 0.0117(7) 0.0005(7)
C3 0.0401(10) 0.0361(10) 0.0488(11) 0.0004(9) 0.0168(9) -0.0049(9)
C4 0.0489(11) 0.0344(10) 0.0460(11) -0.0014(9) 0.0204(9) 0.0045(9)
C5 0.0441(10) 0.0567(13) 0.0335(10) 0.0109(9) 0.0031(8) 0.0024(10)
C6 0.0302(8) 0.0382(9) 0.0251(8) 0.0001(7) 0.0048(6) -0.0032(7)
O7 0.0445(8) 0.0513(9) 0.0294(6) -0.0086(7) 0.0091(6) -0.0132(7)
C8 0.0278(7) 0.0424(10) 0.0254(8) -0.0027(7) 0.0071(6) -0.0031(7)
C9 0.0277(7) 0.0291(9) 0.0233(7) -0.0022(6) 0.0057(6) -0.0029(6)
N10 0.0323(7) 0.0281(7) 0.0267(7) -0.0013(6) 0.0092(5) -0.0035(6)
C11 0.0303(8) 0.0295(9) 0.0406(10) 0.0028(8) 0.0080(7) -0.0036(7)
C12 0.0326(8) 0.0255(8) 0.0357(9) -0.0014(7) 0.0100(7) -0.0025(7)
C13 0.0328(8) 0.0267(8) 0.0344(9) 0.0002(7) 0.0079(7) -0.0002(7)
C14 0.0347(9) 0.0301(9) 0.0332(9) 0.0019(7) 0.0096(7) -0.0017(7)
O15 0.0394(7) 0.0529(10) 0.0400(8) 0.0117(7) 0.0121(6) -0.0053(7)
C16 0.0528(11) 0.0350(9) 0.0337(9) 0.0051(8) 0.0124(8) 0.0004(9)
C17 0.0332(9) 0.0332(9) 0.0407(10) -0.0011(8) 0.0088(7) -0.0053(8)
O18 0.0362(7) 0.0562(10) 0.0452(8) 0.0033(7) 0.0044(6) -0.0165(7)
C19 0.0483(12) 0.076(2) 0.0545(14) 0.0091(14) -0.0023(10) -0.0244(14)
C20 0.0397(10) 0.0440(11) 0.0349(10) -0.0015(9) 0.0025(7) -0.0076(9)
C21 0.0412(10) 0.0390(10) 0.0326(9) 0.0015(8) 0.0079(7) -0.0090(8)
C22 0.0343(8) 0.0324(9) 0.0272(8) -0.0024(7) 0.0094(6) -0.0032(7)
C23 0.0321(8) 0.0331(9) 0.0281(8) -0.0019(7) 0.0120(6) -0.0034(7)
C24 0.0355(9) 0.0355(10) 0.0393(10) -0.0030(8) 0.0139(8) -0.0043(8)
C25 0.0439(10) 0.0440(12) 0.0407(10) -0.0069(9) 0.0148(8) -0.0144(9)
C26 0.0349(9) 0.0677(16) 0.0355(10) 0.0016(10) 0.0077(8) -0.0144(10)
C27 0.0371(10) 0.0556(14) 0.0482(12) 0.0142(11) 0.0109(9) -0.0016(10)
C28 0.0350(9) 0.0381(10) 0.0428(10) 0.0018(8) 0.0115(8) -0.0042(8)
C29 0.0470(10) 0.0509(12) 0.0307(9) -0.0121(9) 0.0150(8) -0.0094(10)
C30 0.0297(8) 0.0310(9) 0.0305(8) -0.0011(7) 0.0048(6) -0.0006(7)
N31 0.0285(7) 0.0404(9) 0.0283(7) 0.0058(7) 0.0049(6) -0.0007(7)
C32 0.0291(8) 0.0557(12) 0.0331(9) 0.0002(9) 0.0076(7) -0.0039(9)
C33 0.0370(10) 0.0609(14) 0.0377(11) -0.0049(10) 0.0092(8) -0.0086(10)
C34 0.0538(13) 0.0607(16) 0.0496(13) -0.0121(12) 0.0186(10) -0.0097(12)
C35 0.0673(17) 0.073(2) 0.0638(17) -0.0189(16) 0.0167(14) -0.0098(16)
C36 0.0680(18) 0.088(2) 0.0647(19) -0.0197(19) -0.0064(14) -0.0195(19)
C37 0.0406(12) 0.104(3) 0.080(2) -0.013(2) -0.0034(13) -0.0053(17)
C38 0.0377(11) 0.084(2) 0.0640(16) -0.0144(16) 0.0104(10) -0.0032(13)
C39 0.0383(9) 0.0439(12) 0.0415(10) 0.0111(9) 0.0062(8) 0.0051(9)
C40 0.0371(9) 0.0371(10) 0.0315(8) 0.0105(8) 0.0026(7) 0.0025(8)
C41 0.0491(11) 0.0501(13) 0.0308(9) 0.0046(9) 0.0063(8) -0.0002(10)
C42 0.0585(14) 0.0694(18) 0.0413(11) 0.0171(12) 0.0191(10) 0.0072(13)
C43 0.0459(12) 0.073(2) 0.0770(19) 0.0374(17) 0.0150(12) -0.0010(13)
C44 0.0509(14) 0.0503(16) 0.095(2) 0.0160(16) -0.0021(15) -0.0102(12)
C45 0.0530(13) 0.0399(11) 0.0593(14) 0.0002(11) 0.0035(11) 0.0022(11)
C46 0.0477(11) 0.0377(11) 0.0395(10) -0.0076(9) 0.0073(8) 0.0076(9)

loop_
_atom_type_symbol
_atom_type_scat_dispersion_real
_atom_type_scat_dispersion_imag
_atom_type_scat_Cromer_Mann_a1
_atom_type_scat_Cromer_Mann_b1
_atom_type_scat_Cromer_Mann_a2
_atom_type_scat_Cromer_Mann_b2
_atom_type_scat_Cromer_Mann_a3
_atom_type_scat_Cromer_Mann_b3
_atom_type_scat_Cromer_Mann_a4
_atom_type_scat_Cromer_Mann_b4
_atom_type_scat_Cromer_Mann_c
_atom_type_scat_source
C 0.0181 0.0091 2.3100 20.8439 1.0200 10.2075 1.5886 0.5687 0.8650 51.6512 0.2156 'International Tables Vol C 4.2.6.8 and 6.1.1.4'
H 0.0000 0.0000 0.4930 10.5109 0.3229 26.1257 0.1402 3.1424 0.0408 57.7998 0.0030 'International Tables Vol C 4.2.6.8 and 6.1.1.4'
N 0.0311 0.0180 12.2126 0.0057 3.1322 9.8933 2.0125 28.9975 1.1663 0.5826 -11.5290 'International Tables Vol C 4.2.6.8 and 6.1.1.4'
O 0.0492 0.0322 3.0485 13.2771 2.2868 5.7011 1.5463 0.3239 0.8670 32.9089 0.2508 'International Tables Vol C 4.2.6.8 and 6.1.1.4'

loop_
_geom_angle_atom_site_label_1
_geom_angle_atom_site_label_2
_geom_angle_atom_site_label_3
_geom_angle
_geom_angle_publ_flag
C2 O1 C6 120.80(15) yes
O1 C2 C3 101.83(15) yes
O1 C2 C4 110.67(15) yes
C3 C2 C4 110.22(17) yes
O1 C2 C5 109.09(16) yes
C3 C2 C5 111.25(19) yes
C4 C2 C5 113.20(19) yes
C2 C3 H31 107.2 no
C2 C3 H33 108.3 no
H31 C3 H33 111.2 no
C2 C3 H32 107.0 no
H31 C3 H32 114.7 no
H33 C3 H32 108.2 no
C2 C4 H41 110.5 no
C2 C4 H43 112.4 no
H41 C4 H43 108.0 no
C2 C4 H42 107.2 no
H41 C4 H42 111.5 no
H43 C4 H42 107.3 no
C2 C5 H51 107.9 no
C2 C5 H53 112.1 no
H51 C5 H53 107.9 no
C2 C5 H52 112.6 no
H51 C5 H52 109.9 no
H53 C5 H52 106.5 no
O1 C6 O7 125.06(17) yes
O1 C6 C8 111.25(16) yes
O7 C6 C8 123.64(17) yes
C6 C8 C9 117.63(14) yes
C6 C8 H81 108.5 no
C9 C8 H81 104.4 no
C6 C8 H82 108.4 no
C9 C8 H82 105.3 no
H81 C8 H82 112.6 no
C8 C9 N10 113.86(14) yes
C8 C9 C30 109.26(15) yes
N10 C9 C30 113.03(14) yes
C8 C9 H91 106.7 no
N10 C9 H91 104.9 no
C30 C9 H91 108.7 no
C9 N10 C11 112.83(14) yes
C9 N10 C22 117.19(14) yes
C11 N10 C22 117.62(16) yes
N10 C11 C12 111.68(16) yes
N10 C11 H111 108.9 no
C12 C11 H111 110.3 no
N10 C11 H112 111.1 no
C12 C11 H112 105.6 no
H111 C11 H112 109.2 no
C11 C12 C13 120.56(18) yes
C11 C12 C21 120.07(18) yes
C13 C12 C21 119.36(18) yes
C12 C13 C14 120.61(18) yes
C12 C13 H131 119.7 no
C14 C13 H131 119.6 no
C13 C14 O15 125.10(18) yes
C13 C14 C17 119.41(17) yes
O15 C14 C17 115.48(17) yes
C14 O15 C16 117.13(16) yes
O15 C16 H161 107.1 no
O15 C16 H163 106.2 no
H161 C16 H163 113.0 no
O15 C16 H162 105.1 no
H161 C16 H162 112.4 no
H163 C16 H162 112.2 no
C14 C17 O18 115.40(18) yes
C14 C17 C20 120.13(18) yes
O18 C17 C20 124.47(19) yes
C17 O18 C19 116.43(18) yes
O18 C19 H191 112.3 no
O18 C19 H193 112.4 no
H191 C19 H193 106.9 no
O18 C19 H192 109.5 no
H191 C19 H192 108.3 no
H193 C19 H192 107.1 no
C17 C20 C21 119.63(19) yes
C17 C20 H201 119.5 no
C21 C20 H201 120.9 no
C20 C21 C12 120.86(19) yes
C20 C21 H211 121.1 no
C12 C21 H211 118.0 no
N10 C22 C23 116.71(15) yes
N10 C22 C29 110.80(16) yes
C23 C22 C29 111.06(16) yes
N10 C22 H221 103.8 no
C23 C22 H221 107.1 no
C29 C22 H221 106.5 no
C22 C23 C24 119.49(18) yes
C22 C23 C28 122.97(19) yes
C24 C23 C28 117.53(18) yes
C23 C24 C25 121.6(2) yes
C23 C24 H241 119.6 no
C25 C24 H241 118.8 no
C24 C25 C26 119.6(2) yes
C24 C25 H251 119.2 no
C26 C25 H251 121.2 no
C25 C26 C27 119.7(2) yes
C25 C26 H261 120.9 no
C27 C26 H261 119.3 no
C26 C27 C28 120.3(2) yes
C26 C27 H271 120.7 no
C28 C27 H271 119.0 no
C23 C28 C27 121.3(2) yes
C23 C28 H281 120.3 no
C27 C28 H281 118.4 no
C22 C29 H292 109.3 no
C22 C29 H291 114.3 no
H292 C29 H291 103.5 no
C22 C29 H293 111.6 no
H292 C29 H293 109.3 no
H291 C29 H293 108.6 no
C9 C30 N31 112.01(15) yes
C9 C30 C46 110.55(16) yes
N31 C30 C46 113.64(16) yes
C9 C30 H301 107.3 no
N31 C30 H301 107.5 no
C46 C30 H301 105.4 no
C30 N31 C32 112.53(15) yes
C30 N31 C39 111.65(17) yes
C32 N31 C39 110.41(17) yes
N31 C32 C33 112.20(17) yes
N31 C32 H321 108.6 no
C33 C32 H321 107.5 no
N31 C32 H322 109.6 no
C33 C32 H322 109.1 no
H321 C32 H322 109.7 no
C32 C33 C34 121.1(2) yes
C32 C33 C38 119.8(2) yes
C34 C33 C38 119.1(2) yes
C33 C34 C35 119.2(3) yes
C33 C34 H341 121.4 no
C35 C34 H341 119.3 no
C34 C35 C36 121.8(3) yes
C34 C35 H351 121.1 no
C36 C35 H351 117.0 no
C35 C36 C37 117.6(3) yes
C35 C36 H361 120.4 no
C37 C36 H361 121.9 no
C36 C37 C38 121.5(3) yes
C36 C37 H371 119.2 no
C38 C37 H371 119.3 no
C33 C38 C37 120.6(3) yes
C33 C38 H381 118.5 no
C37 C38 H381 120.9 no
N31 C39 C40 112.38(17) yes
N31 C39 H391 106.2 no
C40 C39 H391 111.4 no
N31 C39 H392 107.6 no
C40 C39 H392 109.6 no
H391 C39 H392 109.5 no
C39 C40 C41 120.0(2) yes
C39 C40 C45 121.1(2) yes
C41 C40 C45 118.8(2) yes
C40 C41 C42 120.9(3) yes
C40 C41 H411 117.3 no
C42 C41 H411 121.8 no
C41 C42 C43 119.5(3) yes
C41 C42 H421 121.7 no
C43 C42 H421 118.8 no
C42 C43 C44 120.2(2) yes
C42 C43 H431 121.1 no
C44 C43 H431 118.7 no
C43 C44 C45 120.8(3) yes
C43 C44 H441 117.7 no
C45 C44 H441 121.5 no
C44 C45 C40 119.8(3) yes
C44 C45 H451 121.1 no
C40 C45 H451 119.0 no
C30 C46 H462 105.2 no
C30 C46 H461 109.4 no
H462 C46 H461 110.3 no
C30 C46 H463 111.9 no
H462 C46 H463 108.3 no
H461 C46 H463 111.5 no

loop_
_geom_bond_atom_site_label_1
_geom_bond_atom_site_label_2
_geom_bond_distance
_geom_bond_publ_flag
O1 C2 1.486(2) yes
O1 C6 1.343(2) yes
C2 C3 1.525(3) yes
C2 C4 1.519(3) yes
C2 C5 1.521(3) yes
C3 H31 0.961 no
C3 H33 0.967 no
C3 H32 0.968 no
C4 H41 0.975 no
C4 H43 0.937 no
C4 H42 0.977 no
C5 H51 0.998 no
C5 H53 0.980 no
C5 H52 0.977 no
C6 O7 1.208(3) yes
C6 C8 1.511(2) yes
C8 C9 1.567(2) yes
C8 H81 0.955 no
C8 H82 0.963 no
C9 N10 1.460(2) yes
C9 C30 1.540(3) yes
C9 H91 0.963 no
N10 C11 1.464(2) yes
N10 C22 1.477(2) yes
C11 C12 1.516(3) yes
C11 H111 0.960 no
C11 H112 0.934 no
C12 C13 1.396(3) yes
C12 C21 1.382(3) yes
C13 C14 1.396(3) yes
C13 H131 0.960 no
C14 O15 1.362(2) yes
C14 C17 1.407(3) yes
O15 C16 1.421(3) yes
C16 H161 0.945 no
C16 H163 0.948 no
C16 H162 0.959 no
C17 O18 1.379(2) yes
C17 C20 1.383(3) yes
O18 C19 1.418(3) yes
C19 H191 0.970 no
C19 H193 0.964 no
C19 H192 0.956 no
C20 C21 1.405(3) yes
C20 H201 0.916 no
C21 H211 0.935 no
C22 C23 1.519(3) yes
C22 C29 1.527(3) yes
C22 H221 0.984 no
C23 C24 1.395(3) yes
C23 C28 1.400(3) yes
C24 C25 1.397(3) yes
C24 H241 0.919 no
C25 C26 1.391(4) yes
C25 H251 0.937 no
C26 C27 1.384(4) yes
C26 H261 0.973 no
C27 C28 1.390(3) yes
C27 H271 0.936 no
C28 H281 0.930 no
C29 H292 0.971 no
C29 H291 0.971 no
C29 H293 0.982 no
C30 N31 1.483(2) yes
C30 C46 1.534(3) yes
C30 H301 0.986 no
N31 C32 1.465(3) yes
N31 C39 1.477(3) yes
C32 C33 1.495(3) yes
C32 H321 0.977 no
C32 H322 0.981 no
C33 C34 1.398(3) yes
C33 C38 1.399(3) yes
C34 C35 1.409(4) yes
C34 H341 0.938 no
C35 C36 1.406(5) yes
C35 H351 0.911 no
C36 C37 1.384(6) yes
C36 H361 0.921 no
C37 C38 1.398(4) yes
C37 H371 0.966 no
C38 H381 0.954 no
C39 C40 1.510(3) yes
C39 H391 0.993 no
C39 H392 0.982 no
C40 C41 1.390(3) yes
C40 C45 1.386(3) yes
C41 C42 1.386(4) yes
C41 H411 0.944 no
C42 C43 1.385(5) yes
C42 H421 0.944 no
C43 C44 1.357(6) yes
C43 H431 0.930 no
C44 C45 1.398(5) yes
C44 H441 0.938 no
C45 H451 0.932 no
C46 H462 0.967 no
C46 H461 0.962 no
C46 H463 0.984 no

loop_
_geom_hbond_atom_site_label_D
_geom_hbond_atom_site_label_H
_geom_hbond_atom_site_label_A
_geom_hbond_site_symmetry_A
_geom_hbond_angle_DHA
_geom_hbond_distance_DH
_geom_hbond_distance_HA
_geom_hbond_distance_DA
_geom_hbond_publ_flag
C13 H131 O7 2_556 171 0.96 2.48 3.427(4) yes
